data_7030843
loop_
_publ_author_name
'Liu, Junpeng'
'Ma, Haiyan'

_publ_section_title
;
 Aluminum complexes with bidentate amido ligands: synthesis, structure and
 performance on ligand-initiated ring-opening polymerization of
 rac-lactide.
;
_journal_issue 24
_journal_name_full 'Dalton transactions (Cambridge, England : 2003)'
_journal_page_first 9098
_journal_page_last 9110
_journal_paper_doi 10.1039/c4dt00353e
_journal_volume 43
_journal_year 2014
_chemical_formula_sum 'C22 H31 Al N2'
_chemical_formula_weight 350.47
_chemical_name_systematic
; 
 ? 
;
_space_group_crystal_system orthorhombic
_space_group_IT_number 19
_space_group_name_Hall 'P 2ac 2ab'
_space_group_name_H-M_alt 'P 21 21 21'
_symmetry_space_group_name_Hall 'P 2ac 2ab'
_symmetry_space_group_name_H-M 'P 21 21 21'
_atom_sites_solution_hydrogens geom
_audit_creation_method SHELXL-2013
_cell_angle_alpha 90
_cell_angle_beta 90
_cell_angle_gamma 90
_cell_formula_units_Z 4
_cell_length_a 7.880(3)
_cell_length_b 13.970(5)
_cell_length_c 18.482(7)
_cell_measurement_reflns_used 867
_cell_measurement_temperature 293(2)
_cell_measurement_theta_max 25.072
_cell_measurement_theta_min 2.810
_cell_volume 2034.6(13)
_computing_cell_refinement 'Bruker SMART'
_computing_data_collection 'Bruker SMART'
_computing_data_reduction 'Bruker SHELXTL'
_computing_molecular_graphics 'Bruker SHELXTL'
_computing_publication_material 'Bruker SHELXTL'
_computing_structure_refinement 'SHELXL-2013 (Sheldrick, 2013)'
_computing_structure_solution 'Bruker SHELXTL'
_diffrn_ambient_temperature 293(2)
_diffrn_measured_fraction_theta_full 0.997
_diffrn_measured_fraction_theta_max 0.992
_diffrn_measurement_device_type 'CCD area detector'
_diffrn_measurement_method 'phi and omega scans'
_diffrn_radiation_type MoK\a
_diffrn_radiation_wavelength 0.71073
_diffrn_reflns_av_R_equivalents 0.0309
_diffrn_reflns_av_unetI/netI 0.0396
_diffrn_reflns_Laue_measured_fraction_full 0.997
_diffrn_reflns_Laue_measured_fraction_max 0.992
_diffrn_reflns_limit_h_max 10
_diffrn_reflns_limit_h_min -9
_diffrn_reflns_limit_k_max 17
_diffrn_reflns_limit_k_min -16
_diffrn_reflns_limit_l_max 23
_diffrn_reflns_limit_l_min -22
_diffrn_reflns_number 9756
_diffrn_reflns_point_group_measured_fraction_full 0.997
_diffrn_reflns_point_group_measured_fraction_max 0.977
_diffrn_reflns_theta_full 25.242
_diffrn_reflns_theta_max 27.010
_diffrn_reflns_theta_min 1.827
_exptl_absorpt_coefficient_mu 0.106
_exptl_absorpt_correction_T_max 1.000
_exptl_absorpt_correction_T_min 0.507
_exptl_absorpt_correction_type multi-scan
_exptl_absorpt_process_details sadabs
_exptl_crystal_colour colorless
_exptl_crystal_density_diffrn 1.144
_exptl_crystal_description prism
_exptl_crystal_F_000 760
_exptl_crystal_size_max 0.250
_exptl_crystal_size_mid 0.130
_exptl_crystal_size_min 0.090
_refine_diff_density_max 0.159
_refine_diff_density_min -0.176
_refine_diff_density_rms 0.035
_refine_ls_abs_structure_details
; 
 Flack x determined using 1233 quotients [(I+)-(I-)]/[(I+)+(I-)] 
 (Parsons and Flack (2004), Acta Cryst. A60, s61). 
;
_refine_ls_abs_structure_Flack 0.22(8)
_refine_ls_extinction_method none
_refine_ls_goodness_of_fit_ref 0.936
_refine_ls_hydrogen_treatment constr
_refine_ls_matrix_type full
_refine_ls_number_parameters 230
_refine_ls_number_reflns 4339
_refine_ls_number_restraints 0
_refine_ls_restrained_S_all 0.936
_refine_ls_R_factor_all 0.0518
_refine_ls_R_factor_gt 0.0389
_refine_ls_shift/su_max 0.001
_refine_ls_shift/su_mean 0.000
_refine_ls_structure_factor_coef Fsqd
_refine_ls_weighting_details
; 
 w=1/[\s^2^(Fo^2^)+(0.0577P)^2^] 
 where P=(Fo^2^+2Fc^2^)/3 
;
_refine_ls_weighting_scheme calc
_refine_ls_wR_factor_gt 0.0919
_refine_ls_wR_factor_ref 0.0972
_reflns_Friedel_coverage 0.725
_reflns_Friedel_fraction_full 0.997
_reflns_Friedel_fraction_max 0.958
_reflns_number_gt 3395
_reflns_number_total 4339
_reflns_threshold_expression 'I > 2\s(I)'
_cod_data_source_file c4dt00353e2.cif
_cod_data_source_block 3b
_cod_depositor_comments 'Adding full bibliography for 7030842--7030843.cif.'
_cod_original_cell_volume 2034.5(14)
_cod_database_code 7030843
_shelx_space_group_comment
; 
The symmetry employed for this shelxl refinement is uniquely defined 
by the following loop, which should always be used as a source of 
symmetry information in preference to the above space-group names. 
They are only intended as comments. 
;
_shelx_estimated_absorpt_t_min 0.974
_shelx_estimated_absorpt_t_max 0.990
_shelxl_version_number 2013-2

loop_
_space_group_symop_operation_xyz
'x, y, z'
'-x+1/2, -y, z+1/2'
'-x, y+1/2, -z+1/2'
'x+1/2, -y+1/2, -z'

loop_
_atom_site_label
_atom_site_type_symbol
_atom_site_fract_x
_atom_site_fract_y
_atom_site_fract_z
_atom_site_U_iso_or_equiv
_atom_site_adp_type
_atom_site_occupancy
_atom_site_site_symmetry_order
_atom_site_calc_flag
_atom_site_refinement_flags_posn
_atom_site_refinement_flags_adp
Al1 Al 0.31305(9) 0.48528(5) 0.19527(4) 0.04696(19) Uani 1 1 d . .
N1 N 0.0515(2) 0.46533(13) 0.19385(11) 0.0452(4) Uani 1 1 d . .
N2 N 0.3144(2) 0.55626(13) 0.11279(9) 0.0436(4) Uani 1 1 d . .
C1 C 0.3920(4) 0.3512(2) 0.19326(18) 0.0734(8) Uani 1 1 d . .
H1A H 0.3355 0.3175 0.1549 0.110 Uiso 1 1 calc R U
H1B H 0.3665 0.3211 0.2387 0.110 Uiso 1 1 calc R U
H1C H 0.5123 0.3498 0.1852 0.110 Uiso 1 1 calc R U
C2 C 0.4157(4) 0.5559(2) 0.27628(15) 0.0688(8) Uani 1 1 d . .
H2A H 0.5186 0.5860 0.2603 0.103 Uiso 1 1 calc R U
H2B H 0.4407 0.5123 0.3150 0.103 Uiso 1 1 calc R U
H2C H 0.3379 0.6039 0.2931 0.103 Uiso 1 1 calc R U
C3 C -0.0579(3) 0.55353(18) 0.19142(14) 0.0501(6) Uani 1 1 d . .
H3A H -0.1751 0.5346 0.1841 0.060 Uiso 1 1 calc R U
H3B H -0.0241 0.5926 0.1505 0.060 Uiso 1 1 calc R U
C4 C -0.0456(4) 0.6128(2) 0.25997(15) 0.0629(7) Uani 1 1 d . .
H4A H 0.0683 0.6385 0.2642 0.075 Uiso 1 1 calc R U
H4B H -0.1238 0.6663 0.2568 0.075 Uiso 1 1 calc R U
C5 C -0.0864(5) 0.5545(3) 0.32685(16) 0.0766(9) Uani 1 1 d . .
H5A H -0.0621 0.5920 0.3698 0.092 Uiso 1 1 calc R U
H5B H -0.2063 0.5387 0.3272 0.092 Uiso 1 1 calc R U
C6 C 0.0167(4) 0.4639(2) 0.32817(15) 0.0698(9) Uani 1 1 d . .
H6A H -0.0196 0.4244 0.3685 0.084 Uiso 1 1 calc R U
H6B H 0.1354 0.4797 0.3354 0.084 Uiso 1 1 calc R U
C7 C -0.0028(4) 0.4085(2) 0.25866(15) 0.0619(7) Uani 1 1 d . .
H7A H 0.0647 0.3505 0.2614 0.074 Uiso 1 1 calc R U
H7B H -0.1206 0.3898 0.2529 0.074 Uiso 1 1 calc R U
C8 C 0.0251(3) 0.41337(17) 0.12450(14) 0.0500(6) Uani 1 1 d . .
C9 C -0.0623(4) 0.3271(2) 0.12270(18) 0.0687(8) Uani 1 1 d . .
H9 H -0.1046 0.3013 0.1654 0.082 Uiso 1 1 calc R U
C10 C -0.0873(5) 0.2792(2) 0.0581(2) 0.0858(11) Uani 1 1 d . .
H10 H -0.1452 0.2212 0.0577 0.103 Uiso 1 1 calc R U
C11 C -0.0275(4) 0.3167(3) -0.0048(2) 0.0861(11) Uani 1 1 d . .
H11 H -0.0458 0.2852 -0.0484 0.103 Uiso 1 1 calc R U
C12 C 0.0606(4) 0.4017(2) -0.00312(17) 0.0685(8) Uani 1 1 d . .
H12 H 0.1018 0.4267 -0.0463 0.082 Uiso 1 1 calc R U
C13 C 0.0902(3) 0.45164(18) 0.06068(13) 0.0501(6) Uani 1 1 d . .
C14 C 0.1918(3) 0.54330(17) 0.05487(12) 0.0504(6) Uani 1 1 d . .
H14A H 0.2514 0.5436 0.0090 0.061 Uiso 1 1 calc R U
H14B H 0.1141 0.5971 0.0549 0.061 Uiso 1 1 calc R U
C15 C 0.4535(3) 0.61586(17) 0.09273(12) 0.0423(5) Uani 1 1 d . .
C16 C 0.5885(3) 0.57785(18) 0.05153(13) 0.0508(6) Uani 1 1 d . .
C17 C 0.7216(3) 0.6361(2) 0.03219(14) 0.0639(8) Uani 1 1 d . .
H17 H 0.8098 0.6109 0.0047 0.077 Uiso 1 1 calc R U
C18 C 0.7276(4) 0.7305(2) 0.05251(16) 0.0687(8) Uani 1 1 d . .
H18 H 0.8193 0.7687 0.0395 0.082 Uiso 1 1 calc R U
C19 C 0.5962(4) 0.7678(2) 0.09241(15) 0.0628(7) Uani 1 1 d . .
H19 H 0.6002 0.8316 0.1067 0.075 Uiso 1 1 calc R U
C20 C 0.4575(3) 0.71214(18) 0.11190(13) 0.0492(6) Uani 1 1 d . .
C21 C 0.5890(4) 0.4741(2) 0.03023(16) 0.0706(8) Uani 1 1 d . .
H21A H 0.6807 0.4624 -0.0028 0.106 Uiso 1 1 calc R U
H21B H 0.4833 0.4585 0.0073 0.106 Uiso 1 1 calc R U
H21C H 0.6033 0.4352 0.0726 0.106 Uiso 1 1 calc R U
C22 C 0.3114(4) 0.75694(18) 0.15197(16) 0.0649(7) Uani 1 1 d . .
H22A H 0.2064 0.7372 0.1302 0.097 Uiso 1 1 calc R U
H22B H 0.3207 0.8254 0.1496 0.097 Uiso 1 1 calc R U
H22C H 0.3138 0.7368 0.2016 0.097 Uiso 1 1 calc R U

loop_
_atom_site_aniso_label
_atom_site_aniso_U_11
_atom_site_aniso_U_22
_atom_site_aniso_U_33
_atom_site_aniso_U_23
_atom_site_aniso_U_13
_atom_site_aniso_U_12
Al1 0.0461(4) 0.0546(4) 0.0402(4) 0.0059(3) -0.0047(3) -0.0003(4)
N1 0.0473(10) 0.0422(10) 0.0460(11) 0.0022(9) -0.0012(9) -0.0055(8)
N2 0.0421(9) 0.0524(10) 0.0363(10) 0.0034(8) -0.0035(9) -0.0008(10)
C1 0.0734(17) 0.0732(19) 0.074(2) 0.0166(16) -0.0025(18) 0.0210(16)
C2 0.0635(17) 0.091(2) 0.0524(16) 0.0062(15) -0.0130(14) -0.0157(16)
C3 0.0483(13) 0.0517(13) 0.0503(14) -0.0025(11) 0.0020(12) 0.0032(11)
C4 0.0684(17) 0.0657(17) 0.0544(16) -0.0085(13) 0.0082(14) 0.0047(14)
C5 0.080(2) 0.096(2) 0.0535(17) -0.0056(15) 0.0169(16) -0.009(2)
C6 0.0711(19) 0.084(2) 0.0542(16) 0.0183(14) 0.0068(14) -0.0159(17)
C7 0.0629(16) 0.0589(16) 0.0639(17) 0.0147(13) 0.0004(14) -0.0131(13)
C8 0.0473(13) 0.0431(13) 0.0594(15) -0.0062(11) -0.0095(12) 0.0016(11)
C9 0.0675(18) 0.0483(15) 0.090(2) -0.0044(14) -0.0157(17) -0.0060(14)
C10 0.082(2) 0.0519(17) 0.124(3) -0.029(2) -0.035(2) -0.0003(16)
C11 0.077(2) 0.082(2) 0.100(3) -0.051(2) -0.027(2) 0.014(2)
C12 0.0605(17) 0.082(2) 0.0626(17) -0.0246(15) -0.0123(14) 0.0123(16)
C13 0.0443(13) 0.0556(14) 0.0505(15) -0.0122(11) -0.0087(11) 0.0068(11)
C14 0.0478(12) 0.0632(15) 0.0404(12) 0.0015(10) -0.0035(11) 0.0038(12)
C15 0.0409(12) 0.0531(13) 0.0328(11) 0.0071(10) -0.0020(9) 0.0036(10)
C16 0.0476(14) 0.0658(16) 0.0390(13) 0.0097(11) 0.0007(11) 0.0118(12)
C17 0.0453(15) 0.094(2) 0.0523(15) 0.0208(15) 0.0091(12) 0.0152(14)
C18 0.0528(17) 0.090(2) 0.0631(18) 0.0258(16) 0.0025(14) -0.0130(15)
C19 0.0687(17) 0.0608(17) 0.0588(16) 0.0113(13) 0.0033(15) -0.0092(14)
C20 0.0503(14) 0.0517(13) 0.0457(14) 0.0065(11) 0.0010(12) 0.0022(11)
C21 0.0757(19) 0.0767(19) 0.0595(17) -0.0075(15) 0.0099(16) 0.0253(17)
C22 0.0702(17) 0.0557(15) 0.0689(18) -0.0046(12) 0.0177(17) 0.0071(15)

loop_
_atom_type_symbol
_atom_type_description
_atom_type_scat_dispersion_real
_atom_type_scat_dispersion_imag
_atom_type_scat_source
C C 0.0033 0.0016 'International Tables Vol C Tables 4.2.6.8 and 6.1.1.4'
H H 0.0000 0.0000 'International Tables Vol C Tables 4.2.6.8 and 6.1.1.4'
N N 0.0061 0.0033 'International Tables Vol C Tables 4.2.6.8 and 6.1.1.4'
Al Al 0.0645 0.0514 'International Tables Vol C Tables 4.2.6.8 and 6.1.1.4'

loop_
_geom_angle_atom_site_label_1
_geom_angle_atom_site_label_2
_geom_angle_atom_site_label_3
_geom_angle
N2 Al1 C2 111.22(12)
N2 Al1 C1 119.99(12)
C2 Al1 C1 111.15(14)
N2 Al1 N1 93.92(9)
C2 Al1 N1 118.96(12)
C1 Al1 N1 100.64(11)
C8 N1 C7 112.95(19)
C8 N1 C3 107.09(18)
C7 N1 C3 107.1(2)
C8 N1 Al1 102.39(15)
C7 N1 Al1 110.09(15)
C3 N1 Al1 117.28(14)
C15 N2 C14 113.09(17)
C15 N2 Al1 122.76(15)
C14 N2 Al1 123.07(15)
N1 C3 C4 112.7(2)
C5 C4 C3 112.0(2)
C6 C5 C4 110.6(2)
C5 C6 C7 111.3(2)
N1 C7 C6 112.3(2)
C9 C8 C13 119.7(2)
C9 C8 N1 120.9(2)
C13 C8 N1 119.4(2)
C10 C9 C8 120.7(3)
C11 C10 C9 120.2(3)
C10 C11 C12 119.2(3)
C11 C12 C13 122.5(3)
C12 C13 C8 117.6(2)
C12 C13 C14 117.0(2)
C8 C13 C14 125.4(2)
N2 C14 C13 113.87(19)
C20 C15 C16 118.9(2)
C20 C15 N2 121.1(2)
C16 C15 N2 120.0(2)
C17 C16 C15 119.5(3)
C17 C16 C21 120.1(3)
C15 C16 C21 120.4(2)
C18 C17 C16 121.6(3)
C17 C18 C19 119.1(3)
C18 C19 C20 121.4(3)
C19 C20 C15 119.5(3)
C19 C20 C22 119.8(2)
C15 C20 C22 120.7(2)

loop_
_geom_bond_atom_site_label_1
_geom_bond_atom_site_label_2
_geom_bond_distance
Al1 N2 1.8185(19)
Al1 C2 1.967(3)
Al1 C1 1.974(3)
Al1 N1 2.080(2)
N1 C8 1.488(3)
N1 C7 1.499(3)
N1 C3 1.505(3)
N2 C15 1.425(3)
N2 C14 1.453(3)
C3 C4 1.517(4)
C4 C5 1.515(4)
C5 C6 1.505(5)
C6 C7 1.508(4)
C8 C9 1.388(4)
C8 C13 1.393(4)
C9 C10 1.383(5)
C10 C11 1.359(5)
C11 C12 1.375(5)
C12 C13 1.390(4)
C13 C14 1.514(4)
C15 C20 1.391(3)
C15 C16 1.412(3)
C16 C17 1.375(4)
C16 C21 1.502(4)
C17 C18 1.372(4)
C18 C19 1.374(4)
C19 C20 1.388(4)
C20 C22 1.505(4)
